data_7030186
loop_
_publ_author_name
'Zhang, Jian-Yong'
'Li, Xiu-Bing'
'Wang, Kun'
'Ma, Yu'
'Cheng, Ai-Ling'
'Gao, En-Qing'

_publ_section_title
;
 Synthesis, structures, and magnetic properties of four copper compounds
 with 2,2'-dinitrobiphenyl-4,4'-dicarboxylate.
;
_journal_issue 39
_journal_name_full 'Dalton transactions (Cambridge, England : 2003)'
_journal_page_first 12192
_journal_page_last 12199
_journal_paper_doi 10.1039/c2dt31378b
_journal_volume 41
_journal_year 2012
_chemical_formula_sum 'C14 H8 Cu2 N2 O10'
_chemical_formula_weight 491.30
_chemical_name_systematic
;
?
;
_space_group_IT_number 15
_symmetry_cell_setting monoclinic
_symmetry_space_group_name_Hall '-C 2yc'
_symmetry_space_group_name_H-M 'C 1 2/c 1'
_atom_sites_solution_hydrogens geom
_atom_sites_solution_primary direct
_atom_sites_solution_secondary difmap
_audit_creation_method SHELXL-97
_cell_angle_alpha 90.00
_cell_angle_beta 122.9070(10)
_cell_angle_gamma 90.00
_cell_formula_units_Z 8
_cell_length_a 29.7864(11)
_cell_length_b 6.7861(2)
_cell_length_c 18.4731(7)
_cell_measurement_reflns_used 5845
_cell_measurement_temperature 296(2)
_cell_measurement_theta_max 28.22
_cell_measurement_theta_min 2.63
_cell_volume 3134.92(19)
_computing_cell_refinement 'Bruker XSCANS'
_computing_data_collection 'Bruker XSCANS'
_computing_data_reduction 'Bruker SHELXTL'
_computing_molecular_graphics 'Bruker SHELXTL'
_computing_publication_material 'Bruker SHELXTL'
_computing_structure_refinement 'Bruker SHELXTL'
_computing_structure_solution 'Bruker SHELXTL'
_diffrn_ambient_temperature 296(2)
_diffrn_measured_fraction_theta_full 0.997
_diffrn_measured_fraction_theta_max 0.997
_diffrn_measurement_device_type 'CCD area detector'
_diffrn_measurement_method 'phi and omega scans'
_diffrn_radiation_monochromator graphite
_diffrn_radiation_source 'fine-focus sealed tube'
_diffrn_radiation_type MoK\a
_diffrn_radiation_wavelength 0.71073
_diffrn_reflns_av_R_equivalents 0.0682
_diffrn_reflns_av_sigmaI/netI 0.0423
_diffrn_reflns_limit_h_max 36
_diffrn_reflns_limit_h_min -36
_diffrn_reflns_limit_k_max 8
_diffrn_reflns_limit_k_min -8
_diffrn_reflns_limit_l_max 22
_diffrn_reflns_limit_l_min -22
_diffrn_reflns_number 19003
_diffrn_reflns_theta_full 26.01
_diffrn_reflns_theta_max 26.01
_diffrn_reflns_theta_min 1.63
_exptl_absorpt_coefficient_mu 2.779
_exptl_absorpt_correction_T_max 0.7685
_exptl_absorpt_correction_T_min 0.5433
_exptl_absorpt_correction_type multi-scan
_exptl_absorpt_process_details SADABS
_exptl_crystal_colour blue
_exptl_crystal_density_diffrn 2.082
_exptl_crystal_density_method 'not measured'
_exptl_crystal_description rod-shaped
_exptl_crystal_F_000 1952
_exptl_crystal_size_max 0.25
_exptl_crystal_size_mid 0.13
_exptl_crystal_size_min 0.10
_refine_diff_density_max 0.576
_refine_diff_density_min -0.587
_refine_diff_density_rms 0.106
_refine_ls_extinction_method none
_refine_ls_goodness_of_fit_ref 0.986
_refine_ls_hydrogen_treatment mixed
_refine_ls_matrix_type full
_refine_ls_number_parameters 268
_refine_ls_number_reflns 3083
_refine_ls_number_restraints 8
_refine_ls_restrained_S_all 0.987
_refine_ls_R_factor_all 0.0546
_refine_ls_R_factor_gt 0.0376
_refine_ls_shift/su_max 0.000
_refine_ls_shift/su_mean 0.000
_refine_ls_structure_factor_coef Fsqd
_refine_ls_weighting_details 'calc w=1/[\s^2^(Fo^2^)+(0.0697P)^2^+1.5453P] where P=(Fo^2^+2Fc^2^)/3'
_refine_ls_weighting_scheme calc
_refine_ls_wR_factor_gt 0.1010
_refine_ls_wR_factor_ref 0.1099
_reflns_number_gt 2268
_reflns_number_total 3083
_reflns_threshold_expression >2sigma(I)
_cod_data_source_file c2dt31378b.txt
_cod_data_source_block 1
_cod_depositor_comments
;
The following automatic conversions were performed:

'_symmetry_cell_setting' value 'Monoclinic' changed to 'monoclinic'
according to
/usr/data/users/saulius/automatic-downloads/retrospective/RSC/lib/dictionaries/cif_core.dic
dictionary named 'cif_core.dic' version 2.4.2 from 2011-04-26.

Automatic conversion script
Id: cif_fix_values 2281 2013-09-26 08:29:07Z andrius 
;
_cod_original_sg_symbol_H-M C2/c
_cod_database_code 7030186

loop_
_symmetry_equiv_pos_as_xyz
'x, y, z'
'-x, y, -z+1/2'
'x+1/2, y+1/2, z'
'-x+1/2, y+1/2, -z+1/2'
'-x, -y, -z'
'x, -y, z-1/2'
'-x+1/2, -y+1/2, -z'
'x+1/2, -y+1/2, z-1/2'

loop_
_atom_site_label
_atom_site_type_symbol
_atom_site_fract_x
_atom_site_fract_y
_atom_site_fract_z
_atom_site_U_iso_or_equiv
_atom_site_adp_type
_atom_site_occupancy
_atom_site_symmetry_multiplicity
_atom_site_calc_flag
_atom_site_refinement_flags
_atom_site_disorder_assembly
_atom_site_disorder_group
Cu1 Cu 0.179472(15) 0.23496(5) 0.15858(3) 0.02948(16) Uani 1 1 d . . .
Cu2 Cu 0.178259(15) 0.73106(5) 0.15124(3) 0.02925(16) Uani 1 1 d . . .
C1 C 0.25658(13) 0.4779(4) 0.1453(2) 0.0284(8) Uani 1 1 d . . .
C2 C 0.30163(13) 0.4658(4) 0.1310(2) 0.0267(7) Uani 1 1 d . . .
C3 C 0.33324(13) 0.2992(5) 0.1587(2) 0.0298(8) Uani 1 1 d . . .
H3A H 0.3250 0.1946 0.1820 0.036 Uiso 1 1 calc R . .
C4 C 0.37711(13) 0.2874(4) 0.1521(2) 0.0267(7) Uani 1 1 d . A .
C5 C 0.38995(12) 0.4339(5) 0.1133(2) 0.0276(7) Uani 1 1 d . . .
C6 C 0.35660(13) 0.5979(5) 0.0841(2) 0.0350(9) Uani 1 1 d . . .
H6A H 0.3630 0.6984 0.0566 0.042 Uiso 1 1 calc R . .
C7 C 0.31398(13) 0.6168(5) 0.0944(2) 0.0344(9) Uani 1 1 d . . .
H7A H 0.2937 0.7316 0.0767 0.041 Uiso 1 1 calc R . .
C8 C 0.43848(12) 0.4412(5) 0.1091(2) 0.0260(7) Uani 1 1 d . . .
C9 C 0.45581(12) 0.2985(5) 0.0742(2) 0.0261(7) Uani 1 1 d . . .
C10 C 0.50432(13) 0.3099(5) 0.0817(2) 0.0280(7) Uani 1 1 d . . .
H10A H 0.5152 0.2091 0.0604 0.034 Uiso 1 1 calc R . .
C11 C 0.53704(12) 0.4733(4) 0.1214(2) 0.0245(7) Uani 1 1 d . . .
C12 C 0.51968(13) 0.6233(5) 0.1502(2) 0.0325(8) Uani 1 1 d . . .
H12A H 0.5402 0.7368 0.1734 0.039 Uiso 1 1 calc R . .
C13 C 0.47137(13) 0.6053(5) 0.1448(2) 0.0346(9) Uani 1 1 d . . .
H13A H 0.4607 0.7071 0.1659 0.042 Uiso 1 1 calc R . .
C14 C 0.59153(13) 0.4805(4) 0.1347(2) 0.0263(7) Uani 1 1 d . . .
N1 N 0.41009(12) 0.1099(4) 0.1923(2) 0.0398(8) Uani 1 1 d D . .
N2 N 0.42285(12) 0.1261(4) 0.0283(2) 0.0386(8) Uani 1 1 d . . .
O1 O 0.24513(10) 0.3219(3) 0.1671(2) 0.0447(7) Uani 1 1 d . . .
O2 O 0.23512(10) 0.6423(3) 0.1354(2) 0.0468(8) Uani 1 1 d . . .
O3 O 0.61098(9) 0.3171(3) 0.13459(19) 0.0418(7) Uani 1 1 d . . .
O4 O 0.61291(9) 0.6470(3) 0.14715(17) 0.0360(6) Uani 1 1 d . . .
O5 O 0.16924(11) 0.4859(3) 0.19095(19) 0.0362(6) Uani 1 1 d D . .
HW5A H 0.1387(11) 0.491(5) 0.184(3) 0.049(13) Uiso 1 1 d D . .
O6 O 0.19342(12) -0.0148(3) 0.1317(2) 0.0469(8) Uani 1 1 d D . .
HW6A H 0.2250(9) -0.010(6) 0.146(3) 0.062(16) Uiso 1 1 d D . .
O7 O 0.4539(3) 0.1119(14) 0.2048(7) 0.077(2) Uani 0.592(9) 1 d PD A 1
O8 O 0.3888(3) -0.0295(8) 0.2021(7) 0.068(2) Uani 0.592(9) 1 d PD A 1
O7' O 0.4107(5) 0.0327(19) 0.2543(9) 0.077(2) Uani 0.408(9) 1 d PD A 2
O8' O 0.4395(5) 0.0406(15) 0.1752(10) 0.068(2) Uani 0.408(9) 1 d PD A 2
O9 O 0.37544(10) 0.1322(4) 0.00161(19) 0.0545(8) Uani 1 1 d . . .
O10 O 0.44420(12) -0.0168(4) 0.0182(2) 0.0643(10) Uani 1 1 d . . .

loop_
_atom_site_aniso_label
_atom_site_aniso_U_11
_atom_site_aniso_U_22
_atom_site_aniso_U_33
_atom_site_aniso_U_23
_atom_site_aniso_U_13
_atom_site_aniso_U_12
Cu1 0.0284(3) 0.0152(2) 0.0578(4) 0.00074(17) 0.0319(2) 0.00048(15)
Cu2 0.0283(3) 0.0142(2) 0.0592(4) -0.00192(17) 0.0329(2) 0.00035(15)
C1 0.0247(17) 0.0180(16) 0.052(2) -0.0014(14) 0.0266(17) -0.0001(13)
C2 0.0237(17) 0.0225(16) 0.043(2) -0.0026(14) 0.0238(16) -0.0001(13)
C3 0.0304(18) 0.0209(16) 0.049(2) 0.0004(15) 0.0282(18) 0.0000(14)
C4 0.0249(17) 0.0224(16) 0.036(2) 0.0007(14) 0.0182(16) 0.0045(13)
C5 0.0216(17) 0.0311(17) 0.035(2) 0.0000(15) 0.0189(16) 0.0026(14)
C6 0.0330(19) 0.0276(18) 0.057(3) 0.0095(17) 0.0325(19) 0.0042(15)
C7 0.0308(18) 0.0246(17) 0.059(3) 0.0118(16) 0.0313(19) 0.0087(14)
C8 0.0209(16) 0.0268(16) 0.034(2) 0.0036(14) 0.0172(15) 0.0011(13)
C9 0.0238(16) 0.0211(15) 0.037(2) -0.0021(14) 0.0184(16) -0.0020(13)
C10 0.0293(17) 0.0225(16) 0.042(2) -0.0042(14) 0.0254(17) 0.0005(14)
C11 0.0214(16) 0.0218(16) 0.037(2) 0.0018(13) 0.0205(16) 0.0008(12)
C12 0.0299(18) 0.0213(16) 0.057(3) -0.0086(16) 0.0301(18) -0.0053(14)
C13 0.0333(19) 0.0264(18) 0.057(3) -0.0080(16) 0.0331(19) -0.0011(14)
C14 0.0237(17) 0.0235(17) 0.040(2) -0.0024(14) 0.0226(17) -0.0001(13)
N1 0.0384(18) 0.0366(18) 0.055(2) 0.0084(15) 0.0324(17) 0.0155(14)
N2 0.0355(17) 0.0363(17) 0.051(2) -0.0118(15) 0.0275(16) -0.0141(14)
O1 0.0390(14) 0.0223(12) 0.097(2) 0.0095(13) 0.0522(16) 0.0042(11)
O2 0.0515(16) 0.0179(12) 0.107(2) 0.0082(13) 0.0664(18) 0.0064(11)
O3 0.0315(13) 0.0202(12) 0.086(2) -0.0077(13) 0.0401(14) -0.0016(11)
O4 0.0318(12) 0.0192(12) 0.0737(19) -0.0063(12) 0.0395(13) -0.0047(10)
O5 0.0426(15) 0.0180(12) 0.072(2) -0.0046(11) 0.0464(15) -0.0015(10)
O6 0.0526(18) 0.0142(12) 0.108(3) 0.0042(12) 0.066(2) 0.0037(11)
O7 0.070(4) 0.076(5) 0.121(6) 0.064(4) 0.075(5) 0.047(4)
O8 0.065(4) 0.030(3) 0.123(6) 0.023(3) 0.060(4) 0.016(2)
O7' 0.070(4) 0.076(5) 0.121(6) 0.064(4) 0.075(5) 0.047(4)
O8' 0.065(4) 0.030(3) 0.123(6) 0.023(3) 0.060(4) 0.016(2)
O9 0.0361(15) 0.066(2) 0.068(2) -0.0265(16) 0.0323(15) -0.0217(14)
O10 0.057(2) 0.0362(16) 0.107(3) -0.0322(16) 0.050(2) -0.0095(13)

loop_
_atom_type_symbol
_atom_type_description
_atom_type_scat_dispersion_real
_atom_type_scat_dispersion_imag
_atom_type_scat_source
C C 0.0033 0.0016 'International Tables Vol C Tables 4.2.6.8 and 6.1.1.4'
H H 0.0000 0.0000 'International Tables Vol C Tables 4.2.6.8 and 6.1.1.4'
N N 0.0061 0.0033 'International Tables Vol C Tables 4.2.6.8 and 6.1.1.4'
O O 0.0106 0.0060 'International Tables Vol C Tables 4.2.6.8 and 6.1.1.4'
Cu Cu 0.3201 1.2651 'International Tables Vol C Tables 4.2.6.8 and 6.1.1.4'

loop_
_geom_angle_atom_site_label_1
_geom_angle_atom_site_label_2
_geom_angle_atom_site_label_3
_geom_angle
_geom_angle_site_symmetry_1
_geom_angle_site_symmetry_3
O6 Cu1 O5 176.91(13) . .
O6 Cu1 O1 86.46(11) . .
O5 Cu1 O1 91.65(10) . .
O6 Cu1 O4 93.03(10) . 3_445
O5 Cu1 O4 88.92(10) . 3_445
O1 Cu1 O4 178.66(12) . 3_445
O6 Cu2 O5 170.32(13) 1_565 .
O6 Cu2 O3 91.66(10) 1_565 3_455
O5 Cu2 O3 88.51(10) . 3_455
O6 Cu2 O2 86.31(10) 1_565 .
O5 Cu2 O2 95.93(10) . .
O3 Cu2 O2 165.20(13) 3_455 .
O1 C1 O2 126.8(3) . .
O1 C1 C2 116.0(3) . .
O2 C1 C2 117.3(3) . .
C3 C2 C7 118.7(3) . .
C3 C2 C1 118.2(3) . .
C7 C2 C1 123.0(3) . .
C2 C3 C4 120.2(3) . .
C2 C3 H3A 119.9 . .
C4 C3 H3A 119.9 . .
C3 C4 C5 122.8(3) . .
C3 C4 N1 114.0(3) . .
C5 C4 N1 123.2(3) . .
C6 C5 C4 115.7(3) . .
C6 C5 C8 117.5(3) . .
C4 C5 C8 126.5(3) . .
C7 C6 C5 122.2(3) . .
C7 C6 H6A 118.9 . .
C5 C6 H6A 118.9 . .
C2 C7 C6 120.3(3) . .
C2 C7 H7A 119.8 . .
C6 C7 H7A 119.8 . .
C13 C8 C9 115.4(3) . .
C13 C8 C5 117.1(3) . .
C9 C8 C5 127.5(3) . .
C10 C9 C8 122.8(3) . .
C10 C9 N2 116.1(3) . .
C8 C9 N2 121.2(3) . .
C9 C10 C11 119.6(3) . .
C9 C10 H10A 120.2 . .
C11 C10 H10A 120.2 . .
C12 C11 C10 119.4(3) . .
C12 C11 C14 120.9(3) . .
C10 C11 C14 119.7(3) . .
C11 C12 C13 119.9(3) . .
C11 C12 H12A 120.0 . .
C13 C12 H12A 120.0 . .
C8 C13 C12 122.6(3) . .
C8 C13 H13A 118.7 . .
C12 C13 H13A 118.7 . .
O3 C14 O4 127.5(3) . .
O3 C14 C11 115.5(3) . .
O4 C14 C11 117.0(3) . .
O8' N1 O7 33.3(7) . .
O8' N1 O8 104.8(6) . .
O7 N1 O8 126.0(5) . .
O8' N1 O7' 115.9(7) . .
O7 N1 O7' 110.9(6) . .
O8 N1 O7' 44.1(6) . .
O8' N1 C4 125.4(6) . .
O7 N1 C4 116.5(4) . .
O8 N1 C4 117.1(4) . .
O7' N1 C4 118.5(5) . .
O9 N2 O10 123.2(3) . .
O9 N2 C9 118.2(3) . .
O10 N2 C9 118.6(3) . .
C1 O1 Cu1 131.7(2) . .
C1 O2 Cu2 131.8(2) . .
C14 O3 Cu2 134.7(2) . 3_545
C14 O4 Cu1 132.3(2) . 3
Cu1 O5 Cu2 126.11(14) . .
Cu1 O5 HW5A 110(3) . .
Cu2 O5 HW5A 106(3) . .
Cu2 O6 Cu1 132.19(15) 1_545 .
Cu2 O6 HW6A 109(3) 1_545 .
Cu1 O6 HW6A 105(3) . .

loop_
_geom_bond_atom_site_label_1
_geom_bond_atom_site_label_2
_geom_bond_distance
_geom_bond_site_symmetry_2
Cu1 O6 1.875(2) .
Cu1 O5 1.884(2) .
Cu1 O1 1.966(2) .
Cu1 O4 1.969(2) 3_445
Cu2 O6 1.867(2) 1_565
Cu2 O5 1.895(2) .
Cu2 O3 1.945(2) 3_455
Cu2 O2 1.963(2) .
C1 O1 1.244(4) .
C1 O2 1.249(4) .
C1 C2 1.504(4) .
C2 C3 1.379(4) .
C2 C7 1.382(4) .
C3 C4 1.380(4) .
C3 H3A 0.9300 .
C4 C5 1.394(4) .
C4 N1 1.475(4) .
C5 C6 1.391(5) .
C5 C8 1.490(4) .
C6 C7 1.389(4) .
C6 H6A 0.9300 .
C7 H7A 0.9300 .
C8 C13 1.390(5) .
C8 C9 1.407(4) .
C9 C10 1.377(4) .
C9 N2 1.466(4) .
C10 C11 1.393(4) .
C10 H10A 0.9300 .
C11 C12 1.374(4) .
C11 C14 1.505(4) .
C12 C13 1.392(4) .
C12 H12A 0.9300 .
C13 H13A 0.9300 .
C14 O3 1.251(4) .
C14 O4 1.255(3) .
N1 O8' 1.178(11) .
N1 O7 1.196(7) .
N1 O8 1.205(6) .
N1 O7' 1.251(9) .
N2 O9 1.218(4) .
N2 O10 1.228(4) .
O3 Cu2 1.945(2) 3_545
O4 Cu1 1.969(2) 3
O5 HW5A 0.848(19) .
O6 Cu2 1.867(2) 1_545
O6 HW6A 0.827(19) .

loop_
_geom_torsion_atom_site_label_1
_geom_torsion_atom_site_label_2
_geom_torsion_atom_site_label_3
_geom_torsion_atom_site_label_4
_geom_torsion
_geom_torsion_site_symmetry_1
_geom_torsion_site_symmetry_4
O1 C1 C2 C3 -12.5(5) . .
O2 C1 C2 C3 166.5(3) . .
O1 C1 C2 C7 170.1(4) . .
O2 C1 C2 C7 -10.9(6) . .
C7 C2 C3 C4 1.8(5) . .
C1 C2 C3 C4 -175.7(3) . .
C2 C3 C4 C5 -3.8(5) . .
C2 C3 C4 N1 174.1(3) . .
C3 C4 C5 C6 2.1(5) . .
N1 C4 C5 C6 -175.6(3) . .
C3 C4 C5 C8 175.0(3) . .
N1 C4 C5 C8 -2.6(6) . .
C4 C5 C6 C7 1.4(6) . .
C8 C5 C6 C7 -172.2(3) . .
C3 C2 C7 C6 1.7(6) . .
C1 C2 C7 C6 179.0(4) . .
C5 C6 C7 C2 -3.3(6) . .
C6 C5 C8 C13 51.1(5) . .
C4 C5 C8 C13 -121.7(4) . .
C6 C5 C8 C9 -130.1(4) . .
C4 C5 C8 C9 57.1(5) . .
C13 C8 C9 C10 5.9(5) . .
C5 C8 C9 C10 -172.9(3) . .
C13 C8 C9 N2 -174.9(3) . .
C5 C8 C9 N2 6.3(5) . .
C8 C9 C10 C11 -3.4(5) . .
N2 C9 C10 C11 177.4(3) . .
C9 C10 C11 C12 -1.9(5) . .
C9 C10 C11 C14 176.3(3) . .
C10 C11 C12 C13 4.2(5) . .
C14 C11 C12 C13 -173.9(3) . .
C9 C8 C13 C12 -3.5(5) . .
C5 C8 C13 C12 175.5(3) . .
C11 C12 C13 C8 -1.5(6) . .
C12 C11 C14 O3 156.1(3) . .
C10 C11 C14 O3 -22.0(5) . .
C12 C11 C14 O4 -21.7(5) . .
C10 C11 C14 O4 160.2(3) . .
C3 C4 N1 O8' 157.8(9) . .
C5 C4 N1 O8' -24.3(10) . .
C3 C4 N1 O7 -164.5(7) . .
C5 C4 N1 O7 13.4(8) . .
C3 C4 N1 O8 22.1(7) . .
C5 C4 N1 O8 -160.0(6) . .
C3 C4 N1 O7' -28.1(10) . .
C5 C4 N1 O7' 149.8(9) . .
C10 C9 N2 O9 -162.3(3) . .
C8 C9 N2 O9 18.5(5) . .
C10 C9 N2 O10 17.3(5) . .
C8 C9 N2 O10 -161.8(4) . .
O2 C1 O1 Cu1 23.2(6) . .
C2 C1 O1 Cu1 -157.9(3) . .
O6 Cu1 O1 C1 141.7(4) . .
O5 Cu1 O1 C1 -40.7(4) . .
O4 Cu1 O1 C1 74(4) 3_445 .
O1 C1 O2 Cu2 1.7(6) . .
C2 C1 O2 Cu2 -177.1(2) . .
O6 Cu2 O2 C1 172.9(4) 1_565 .
O5 Cu2 O2 C1 2.3(4) . .
O3 Cu2 O2 C1 -104.6(5) 3_455 .
O4 C14 O3 Cu2 -0.4(7) . 3_545
C11 C14 O3 Cu2 -177.9(2) . 3_545
O3 C14 O4 Cu1 7.9(6) . 3
C11 C14 O4 Cu1 -174.6(2) . 3
O6 Cu1 O5 Cu2 95(2) . .
O1 Cu1 O5 Cu2 42.7(2) . .
O4 Cu1 O5 Cu2 -136.09(19) 3_445 .
O6 Cu2 O5 Cu1 -134.2(5) 1_565 .
O3 Cu2 O5 Cu1 134.58(19) 3_455 .
O2 Cu2 O5 Cu1 -31.3(2) . .
O5 Cu1 O6 Cu2 97(2) . 1_545
O1 Cu1 O6 Cu2 149.6(3) . 1_545
O4 Cu1 O6 Cu2 -31.6(3) 3_445 1_545

loop_
_restr_distance_atom_site_label_1
_restr_distance_atom_site_label_2
_restr_distance_site_symmetry_2
_restr_distance_target
_restr_distance_target_weight_param
_restr_distance_diff
_restr_distance_details
N1 O7 1_555 1.210 0.02 -0.014 'generated by SHELX DFIX'
N1 O8 1_555 1.210 0.02 -0.005 'generated by SHELX DFIX'
N1 O7' 1_555 1.210 0.02 0.041 'generated by SHELX DFIX'
N1 O8' 1_555 1.210 0.02 -0.031 'generated by SHELX DFIX'
O7 O8 1_555 2.150 0.04 -0.011 'generated by SHELX DANG'
O7' O8' 1_555 2.150 0.04 0.091 'generated by SHELX DANG'
O5 Hw5 1_555 0.850 0.02 -0.002 'generated by SHELX DFIX'
O6 Hw6 1_555 0.850 0.02 -0.023 'generated by SHELX DFIX'
